data_4513936
loop_
_publ_author_name
'Yu, Xiao-Long'
'Kuang, Liping'
'Chen, Su'
'Zhu, Xiao-Long'
'Li, Zhong-Liang'
'Tan, Bin'
'Liu, Xin-Yuan'

_publ_section_title
;
 Counteranion-Controlled Unprecedented Diastereo- and Enantioselective
 Tandem Formal Povarov Reaction for Construction of Bioactive
 Octahydro-Dipyrroloquinolines
;
_journal_name_full 'ACS Catalysis'
_journal_page_first 6182
_journal_paper_doi 10.1021/acscatal.6b01492
_journal_year 2016
_chemical_absolute_configuration unk
_chemical_formula_sum 'C20 H20 I2 N2'
_chemical_formula_weight 542.18
_chemical_name_systematic
; 
 ? 
;
_space_group_IT_number 19
_symmetry_cell_setting orthorhombic
_symmetry_space_group_name_Hall 'P 2ac 2ab'
_symmetry_space_group_name_H-M 'P 21 21 21'
_atom_sites_solution_hydrogens geom
_atom_sites_solution_primary direct
_atom_sites_solution_secondary difmap
_audit_creation_method SHELXL-97
_cell_angle_alpha 90.00
_cell_angle_beta 90.00
_cell_angle_gamma 90.00
_cell_formula_units_Z 4
_cell_length_a 8.0059(11)
_cell_length_b 12.7607(17)
_cell_length_c 18.742(3)
_cell_measurement_temperature 293(2)
_cell_volume 1914.7(5)
_computing_cell_refinement 'Bruker SMART'
_computing_data_collection 'Bruker SMART'
_computing_data_reduction 'Bruker SAINT'
_computing_molecular_graphics 'Bruker SHELXTL'
_computing_publication_material 'Bruker SHELXTL'
_computing_structure_refinement 'SHELXL-97 (Sheldrick, 1997)'
_computing_structure_solution 'SHELXS-97 (Sheldrick, 1990)'
_diffrn_ambient_temperature 293(2)
_diffrn_measured_fraction_theta_full 0.998
_diffrn_measured_fraction_theta_max 0.998
_diffrn_measurement_device_type 'CCD area detector'
_diffrn_measurement_method 'phi and omega scans'
_diffrn_radiation_monochromator graphite
_diffrn_radiation_source 'fine-focus sealed tube'
_diffrn_radiation_type MoK\a
_diffrn_radiation_wavelength 0.71073
_diffrn_reflns_av_R_equivalents 0.0261
_diffrn_reflns_av_sigmaI/netI 0.0234
_diffrn_reflns_limit_h_max 10
_diffrn_reflns_limit_h_min -10
_diffrn_reflns_limit_k_max 15
_diffrn_reflns_limit_k_min -16
_diffrn_reflns_limit_l_max 23
_diffrn_reflns_limit_l_min -24
_diffrn_reflns_number 16404
_diffrn_reflns_theta_full 27.52
_diffrn_reflns_theta_max 27.52
_diffrn_reflns_theta_min 1.93
_exptl_absorpt_coefficient_mu 3.289
_exptl_absorpt_correction_T_max 1.000000
_exptl_absorpt_correction_T_min 0.588329
_exptl_absorpt_correction_type multi-scan
_exptl_crystal_colour colorless
_exptl_crystal_density_diffrn 1.881
_exptl_crystal_density_method 'not measured'
_exptl_crystal_description needle
_exptl_crystal_F_000 1040
_exptl_crystal_size_max 0.31
_exptl_crystal_size_mid 0.13
_exptl_crystal_size_min 0.11
_refine_diff_density_max 0.807
_refine_diff_density_min -0.516
_refine_diff_density_rms 0.061
_refine_ls_abs_structure_details 'Flack H D (1983), Acta Cryst. A39, 876-881'
_refine_ls_abs_structure_Flack 0.00
_refine_ls_extinction_method none
_refine_ls_goodness_of_fit_ref 1.023
_refine_ls_hydrogen_treatment mixed
_refine_ls_matrix_type full
_refine_ls_number_parameters 217
_refine_ls_number_reflns 4373
_refine_ls_number_restraints 0
_refine_ls_restrained_S_all 1.023
_refine_ls_R_factor_all 0.0347
_refine_ls_R_factor_gt 0.0293
_refine_ls_shift/su_max 0.001
_refine_ls_shift/su_mean 0.000
_refine_ls_structure_factor_coef Fsqd
_refine_ls_weighting_details 'calc w=1/[\s^2^(Fo^2^)+(0.0352P)^2^+1.1291P] where P=(Fo^2^+2Fc^2^)/3'
_refine_ls_weighting_scheme calc
_refine_ls_wR_factor_gt 0.0723
_refine_ls_wR_factor_ref 0.0755
_reflns_number_gt 3896
_reflns_number_total 4373
_reflns_threshold_expression >2sigma(I)
_cod_data_source_file cs6b01492_si_002.cif
_cod_data_source_block 151023a_0m
_cod_original_cell_volume 1914.7(4)
_cod_original_sg_symbol_H-M P2(1)2(1)2(1)
_cod_database_code 4513936

loop_
_symmetry_equiv_pos_as_xyz
'x, y, z'
'-x+1/2, -y, z+1/2'
'-x, y+1/2, -z+1/2'
'x+1/2, -y+1/2, -z'

loop_
_atom_site_label
_atom_site_type_symbol
_atom_site_fract_x
_atom_site_fract_y
_atom_site_fract_z
_atom_site_U_iso_or_equiv
_atom_site_adp_type
_atom_site_occupancy
_atom_site_symmetry_multiplicity
_atom_site_calc_flag
_atom_site_refinement_flags
I1 I -0.05288(5) 0.10032(3) 0.231820(19) 0.07829(12) Uani 1 1 d .
N1 N 0.0367(5) 0.3615(2) 0.51267(15) 0.0480(7) Uani 1 1 d .
C7 C 0.0119(4) 0.4755(3) 0.51818(18) 0.0432(8) Uani 1 1 d .
H7 H -0.0576 0.4999 0.4784 0.052 Uiso 1 1 calc R
C9 C -0.0083(7) 0.4001(4) 0.6339(2) 0.0682(12) Uani 1 1 d .
H9A H 0.0975 0.4227 0.6540 0.082 Uiso 1 1 calc R
H9B H -0.0826 0.3802 0.6724 0.082 Uiso 1 1 calc R
C8 C -0.0853(5) 0.4860(3) 0.5884(2) 0.0541(9) Uani 1 1 d .
H8 H -0.2024 0.4680 0.5794 0.065 Uiso 1 1 calc R
C1 C -0.0215(5) 0.1876(3) 0.3254(2) 0.0494(9) Uani 1 1 d .
C4 C 0.0179(4) 0.3063(3) 0.45087(19) 0.0428(8) Uani 1 1 d .
C3 C 0.0067(4) 0.3531(3) 0.3831(2) 0.0448(8) Uani 1 1 d .
H3 H 0.0117 0.4257 0.3798 0.054 Uiso 1 1 calc R
C6 C -0.0104(5) 0.1384(3) 0.3907(2) 0.0553(9) Uani 1 1 d .
H6 H -0.0173 0.0657 0.3931 0.066 Uiso 1 1 calc R
C5 C 0.0107(5) 0.1954(3) 0.4521(2) 0.0526(9) Uani 1 1 d .
H5 H 0.0205 0.1605 0.4955 0.063 Uiso 1 1 calc R
C20 C -0.0784(5) 0.5976(4) 0.6171(2) 0.0613(10) Uani 1 1 d .
H20 H -0.1334 0.6448 0.5832 0.074 Uiso 1 1 calc R
C2 C -0.0112(5) 0.2958(3) 0.3220(2) 0.0488(9) Uani 1 1 d .
H2 H -0.0165 0.3296 0.2781 0.059 Uiso 1 1 calc R
C18 C -0.0510(9) 0.6956(6) 0.7242(3) 0.101(2) Uani 1 1 d .
H18A H -0.0512 0.6883 0.7758 0.121 Uiso 1 1 calc R
H18B H -0.0925 0.7647 0.7119 0.121 Uiso 1 1 calc R
C10 C 0.0163(6) 0.3111(4) 0.5826(2) 0.0602(11) Uani 1 1 d .
H10A H 0.1149 0.2708 0.5950 0.072 Uiso 1 1 calc R
H10B H -0.0799 0.2649 0.5827 0.072 Uiso 1 1 calc R
C14 C 0.2097(5) 0.6104(3) 0.5739(2) 0.0501(9) Uani 1 1 d .
C15 C 0.1743(4) 0.5365(3) 0.51942(19) 0.0435(8) Uani 1 1 d .
N2 N 0.0948(5) 0.6298(3) 0.6261(2) 0.0662(10) Uani 1 1 d .
C16 C 0.2924(5) 0.5185(3) 0.4671(2) 0.0456(8) Uani 1 1 d .
H16 H 0.2699 0.4705 0.4310 0.055 Uiso 1 1 calc R
C17 C 0.1247(8) 0.6784(4) 0.6940(3) 0.0768(14) Uani 1 1 d .
H17A H 0.1830 0.7445 0.6883 0.092 Uiso 1 1 calc R
H17B H 0.1898 0.6331 0.7248 0.092 Uiso 1 1 calc R
C13 C 0.3656(6) 0.6600(4) 0.5735(3) 0.0649(12) Uani 1 1 d .
H13 H 0.3914 0.7069 0.6099 0.078 Uiso 1 1 calc R
C11 C 0.4434(5) 0.5708(3) 0.4674(2) 0.0539(9) Uani 1 1 d .
I2 I 0.61782(4) 0.53768(4) 0.38728(2) 0.08421(13) Uani 1 1 d .
C12 C 0.4807(6) 0.6417(4) 0.5213(3) 0.0665(12) Uani 1 1 d .
H12 H 0.5830 0.6762 0.5218 0.080 Uiso 1 1 calc R
C19 C -0.1529(8) 0.6137(6) 0.6909(3) 0.0941(19) Uani 1 1 d .
H19A H -0.2685 0.6358 0.6874 0.113 Uiso 1 1 calc R
H19B H -0.1477 0.5494 0.7184 0.113 Uiso 1 1 calc R

loop_
_atom_site_aniso_label
_atom_site_aniso_U_11
_atom_site_aniso_U_22
_atom_site_aniso_U_33
_atom_site_aniso_U_23
_atom_site_aniso_U_13
_atom_site_aniso_U_12
I1 0.0982(2) 0.06390(18) 0.07275(19) -0.02805(15) 0.01539(18) -0.00470(18)
N1 0.0625(19) 0.0426(16) 0.0390(14) 0.0079(12) -0.0042(15) -0.0071(16)
C7 0.0411(16) 0.048(2) 0.0403(16) 0.0015(15) -0.0068(13) -0.0029(15)
C9 0.087(3) 0.077(3) 0.0404(19) 0.009(2) 0.0019(19) -0.013(3)
C8 0.044(2) 0.069(3) 0.0494(19) 0.0002(18) 0.0045(15) -0.0076(18)
C1 0.047(2) 0.044(2) 0.056(2) -0.0092(16) 0.0054(17) 0.0000(16)
C4 0.0372(17) 0.0415(18) 0.0497(19) 0.0092(15) -0.0023(14) -0.0065(14)
C3 0.0500(19) 0.0363(17) 0.0481(18) 0.0038(15) -0.0039(16) -0.0041(14)
C6 0.057(2) 0.0356(18) 0.074(2) 0.0003(18) 0.002(2) -0.0035(16)
C5 0.057(2) 0.0422(19) 0.059(2) 0.0132(18) -0.0031(18) -0.0030(16)
C20 0.052(2) 0.075(3) 0.057(2) -0.006(2) 0.0073(19) 0.000(2)
C2 0.056(2) 0.046(2) 0.0446(18) 0.0031(16) 0.0038(16) -0.0008(16)
C18 0.123(5) 0.106(4) 0.074(3) -0.029(3) 0.021(4) -0.006(4)
C10 0.074(3) 0.058(2) 0.048(2) 0.0169(19) -0.0026(19) -0.014(2)
C14 0.0465(19) 0.048(2) 0.056(2) -0.0026(18) -0.0070(17) -0.0004(17)
C15 0.0427(16) 0.0434(19) 0.0444(18) 0.0080(16) -0.0061(14) -0.0015(16)
N2 0.059(2) 0.078(3) 0.061(2) -0.0232(19) 0.0011(17) -0.0044(18)
C16 0.0450(18) 0.047(2) 0.0454(18) 0.0075(16) -0.0006(15) 0.0003(16)
C17 0.093(4) 0.071(3) 0.067(3) -0.021(3) -0.014(3) 0.001(3)
C13 0.058(2) 0.054(3) 0.082(3) -0.011(2) -0.008(2) -0.008(2)
C11 0.0439(18) 0.053(2) 0.065(2) 0.0163(18) 0.0105(18) 0.0043(17)
I2 0.05458(16) 0.1175(3) 0.0806(2) 0.0215(2) 0.01908(16) 0.00672(18)
C12 0.047(2) 0.057(3) 0.095(3) 0.009(2) -0.004(2) -0.009(2)
C19 0.093(4) 0.114(5) 0.075(3) -0.028(3) 0.029(3) 0.006(4)

loop_
_atom_type_symbol
_atom_type_description
_atom_type_scat_dispersion_real
_atom_type_scat_dispersion_imag
_atom_type_scat_source
C C 0.0033 0.0016 'International Tables Vol C Tables 4.2.6.8 and 6.1.1.4'
H H 0.0000 0.0000 'International Tables Vol C Tables 4.2.6.8 and 6.1.1.4'
N N 0.0061 0.0033 'International Tables Vol C Tables 4.2.6.8 and 6.1.1.4'
I I -0.4742 1.8119 'International Tables Vol C Tables 4.2.6.8 and 6.1.1.4'

loop_
_geom_angle_atom_site_label_1
_geom_angle_atom_site_label_2
_geom_angle_atom_site_label_3
_geom_angle
C4 N1 C10 121.3(3)
C4 N1 C7 123.7(3)
C10 N1 C7 110.8(3)
N1 C7 C15 113.1(3)
N1 C7 C8 102.4(3)
C15 C7 C8 112.2(3)
N1 C7 H7 109.7
C15 C7 H7 109.7
C8 C7 H7 109.7
C10 C9 C8 103.9(3)
C10 C9 H9A 111.0
C8 C9 H9A 111.0
C10 C9 H9B 111.0
C8 C9 H9B 111.0
H9A C9 H9B 109.0
C9 C8 C20 117.5(4)
C9 C8 C7 102.3(3)
C20 C8 C7 111.4(3)
C9 C8 H8 108.4
C20 C8 H8 108.4
C7 C8 H8 108.4
C6 C1 C2 119.5(4)
C6 C1 I1 120.6(3)
C2 C1 I1 120.0(3)
N1 C4 C3 123.7(3)
N1 C4 C5 120.4(3)
C3 C4 C5 115.9(4)
C2 C3 C4 122.5(3)
C2 C3 H3 118.8
C4 C3 H3 118.8
C5 C6 C1 120.7(4)
C5 C6 H6 119.6
C1 C6 H6 119.6
C6 C5 C4 121.4(4)
C6 C5 H5 119.3
C4 C5 H5 119.3
N2 C20 C19 103.3(4)
N2 C20 C8 109.9(4)
C19 C20 C8 115.7(5)
N2 C20 H20 109.2
C19 C20 H20 109.2
C8 C20 H20 109.2
C3 C2 C1 120.1(4)
C3 C2 H2 120.0
C1 C2 H2 120.0
C19 C18 C17 104.5(5)
C19 C18 H18A 110.8
C17 C18 H18A 110.8
C19 C18 H18B 110.8
C17 C18 H18B 110.8
H18A C18 H18B 108.9
N1 C10 C9 104.7(3)
N1 C10 H10A 110.8
C9 C10 H10A 110.8
N1 C10 H10B 110.8
C9 C10 H10B 110.8
H10A C10 H10B 108.9
N2 C14 C13 121.5(4)
N2 C14 C15 120.1(4)
C13 C14 C15 118.4(4)
C16 C15 C14 118.9(3)
C16 C15 C7 119.4(3)
C14 C15 C7 121.6(3)
C14 N2 C17 127.0(4)
C14 N2 C20 120.5(3)
C17 N2 C20 112.5(4)
C11 C16 C15 121.1(4)
C11 C16 H16 119.5
C15 C16 H16 119.5
N2 C17 C18 103.7(4)
N2 C17 H17A 111.0
C18 C17 H17A 111.0
N2 C17 H17B 111.0
C18 C17 H17B 111.0
H17A C17 H17B 109.0
C12 C13 C14 121.9(4)
C12 C13 H13 119.0
C14 C13 H13 119.0
C16 C11 C12 120.4(4)
C16 C11 I2 118.9(3)
C12 C11 I2 120.7(3)
C13 C12 C11 119.2(4)
C13 C12 H12 120.4
C11 C12 H12 120.4
C18 C19 C20 105.5(5)
C18 C19 H19A 110.7
C20 C19 H19A 110.7
C18 C19 H19B 110.7
C20 C19 H19B 110.7
H19A C19 H19B 108.8

loop_
_geom_bond_atom_site_label_1
_geom_bond_atom_site_label_2
_geom_bond_distance
I1 C1 2.093(4)
N1 C4 1.364(5)
N1 C10 1.470(5)
N1 C7 1.473(5)
C7 C15 1.515(5)
C7 C8 1.535(5)
C7 H7 0.9800
C9 C10 1.501(7)
C9 C8 1.519(6)
C9 H9A 0.9700
C9 H9B 0.9700
C8 C20 1.523(7)
C8 H8 0.9800
C1 C6 1.378(6)
C1 C2 1.385(6)
C4 C3 1.405(5)
C4 C5 1.417(5)
C3 C2 1.367(5)
C3 H3 0.9300
C6 C5 1.373(6)
C6 H6 0.9300
C5 H5 0.9300
C20 N2 1.456(6)
C20 C19 1.520(7)
C20 H20 0.9800
C2 H2 0.9300
C18 C19 1.465(9)
C18 C17 1.532(9)
C18 H18A 0.9700
C18 H18B 0.9700
C10 H10A 0.9700
C10 H10B 0.9700
C14 N2 1.366(5)
C14 C13 1.399(6)
C14 C15 1.419(6)
C15 C16 1.382(5)
N2 C17 1.435(6)
C16 C11 1.381(6)
C16 H16 0.9300
C17 H17A 0.9700
C17 H17B 0.9700
C13 C12 1.364(7)
C13 H13 0.9300
C11 C12 1.388(7)
C11 I2 2.093(4)
C12 H12 0.9300
C19 H19A 0.9700
C19 H19B 0.9700
